data_7051756
loop_
_publ_author_name
'Nikitin, Kirill'
'M\"uller-Bunz, Helge'

_publ_section_title
;
 Encapsulation of 4,4&#x2032;-bipyridinium cations by two crown ether
 molecules: formation and structure of [3]pseudorotaxanes
;
_journal_issue 12
_journal_name_full 'New Journal of Chemistry'
_journal_page_first 2472
_journal_paper_doi 10.1039/b9nj00414a
_journal_volume 33
_journal_year 2009
_chemical_formula_moiety 'C16 H18 N2, 2 (C24 H32 O8), 2 (F6 P), 2 (C3 H6 O), 0.25(C2 H3 N), 0.25(H2 O)'
_chemical_formula_sum 'C70.5 H95.25 F12 N2.25 O18.25 P2'
_chemical_formula_weight 1556.18
_chemical_name_systematic
;
?
;
_space_group_IT_number 15
_symmetry_cell_setting monoclinic
_symmetry_space_group_name_Hall '-C 2yc'
_symmetry_space_group_name_H-M 'C 1 2/c 1'
_atom_sites_solution_hydrogens geom
_atom_sites_solution_primary direct
_atom_sites_solution_secondary difmap
_audit_creation_method SHELXL-97
_cell_angle_alpha 90.00
_cell_angle_beta 97.301(1)
_cell_angle_gamma 90.00
_cell_formula_units_Z 4
_cell_length_a 14.1988(10)
_cell_length_b 32.459(2)
_cell_length_c 16.0338(11)
_cell_measurement_reflns_used 7659
_cell_measurement_temperature 100(2)
_cell_measurement_theta_max 21.97
_cell_measurement_theta_min 2.37
_cell_volume 7329.7(9)
_computing_cell_refinement 'Bruker SAINT'
_computing_data_collection 'Bruker SMART'
_computing_data_reduction 'Bruker SAINT'
_computing_molecular_graphics 'Bruker SHELXTL'
_computing_publication_material 'Bruker SHELXTL'
_computing_structure_refinement 'SHELXL-97 (Sheldrick, 1997)'
_computing_structure_solution 'SHELXS-97 (Sheldrick, 1990)'
_diffrn_ambient_temperature 100(2)
_diffrn_detector_area_resol_mean 8.366
_diffrn_measured_fraction_theta_full 0.997
_diffrn_measured_fraction_theta_max 0.997
_diffrn_measurement_device_type 'CCD area detector'
_diffrn_measurement_method '\f and \w scans'
_diffrn_radiation_monochromator graphite
_diffrn_radiation_source 'sealed tube'
_diffrn_radiation_type MoK\a
_diffrn_radiation_wavelength 0.71073
_diffrn_reflns_av_R_equivalents 0.0342
_diffrn_reflns_av_sigmaI/netI 0.0262
_diffrn_reflns_limit_h_max 15
_diffrn_reflns_limit_h_min -14
_diffrn_reflns_limit_k_max 34
_diffrn_reflns_limit_k_min -34
_diffrn_reflns_limit_l_max 16
_diffrn_reflns_limit_l_min -16
_diffrn_reflns_number 22023
_diffrn_reflns_theta_full 22.07
_diffrn_reflns_theta_max 22.07
_diffrn_reflns_theta_min 1.25
_exptl_absorpt_coefficient_mu 0.161
_exptl_absorpt_correction_T_max 0.9686
_exptl_absorpt_correction_T_min 0.7647
_exptl_absorpt_correction_type multi-scan
_exptl_absorpt_process_details
;
SADABS v.2.10 (Bruker,2003) was used for absorption correction.
R(int) for selected reflections was 0.043 before and 0.030 after
correction. The Ratio of minimum to maximum transmission is 0.789538.
The \l/2 correction factor is 0.0015
;
_exptl_crystal_colour colourless
_exptl_crystal_density_diffrn 1.410
_exptl_crystal_density_method 'not measured'
_exptl_crystal_description block
_exptl_crystal_F_000 3272
_exptl_crystal_size_max 0.30
_exptl_crystal_size_mid 0.30
_exptl_crystal_size_min 0.20
_platon_squeeze_details
;
;
_refine_diff_density_max 0.450
_refine_diff_density_min -0.330
_refine_diff_density_rms 0.056
_refine_ls_extinction_method none
_refine_ls_goodness_of_fit_ref 1.149
_refine_ls_hydrogen_treatment constr
_refine_ls_matrix_type full
_refine_ls_number_parameters 453
_refine_ls_number_reflns 4530
_refine_ls_number_restraints 0
_refine_ls_restrained_S_all 1.149
_refine_ls_R_factor_all 0.0665
_refine_ls_R_factor_gt 0.0611
_refine_ls_shift/su_max 0.000
_refine_ls_shift/su_mean 0.000
_refine_ls_structure_factor_coef Fsqd
_refine_ls_weighting_details 'calc w=1/[\s^2^(Fo^2^)+(0.0322P)^2^+35.7526P] where P=(Fo^2^+2Fc^2^)/3'
_refine_ls_weighting_scheme calc
_refine_ls_wR_factor_gt 0.1349
_refine_ls_wR_factor_ref 0.1373
_reflns_number_gt 4113
_reflns_number_total 4530
_reflns_threshold_expression I>2\s(I)
_cod_data_source_file b9nj00414a.txt
_cod_data_source_block mjm263
_cod_depositor_comments
;

2018-09-03
Z value and formula fixed to values more according to usual
chemical conventions.                 miguel
;
_cod_original_formula_weight 6224.72
_cod_original_formula_moiety '4 (C16 H18 N2), 8 (C24 H32 O8), 8 (F6 P), 8 (C3 H6 O), C2 H3 N, H2 O'
_cod_original_formula_units_Z 1
_cod_original_cell_volume 7329.6(9)
_cod_original_sg_symbol_H-M 'C 2/c'
_cod_original_formula_sum 'C282 H381 N9 O73 F48 P8'
_cod_database_code 7051756

loop_
_symmetry_equiv_pos_as_xyz
'x, y, z'
'-x, y, -z+1/2'
'x+1/2, y+1/2, z'
'-x+1/2, y+1/2, -z+1/2'
'-x, -y, -z'
'x, -y, z-1/2'
'-x+1/2, -y+1/2, -z'
'x+1/2, -y+1/2, z-1/2'

loop_
_atom_site_label
_atom_site_type_symbol
_atom_site_fract_x
_atom_site_fract_y
_atom_site_fract_z
_atom_site_U_iso_or_equiv
_atom_site_adp_type
_atom_site_occupancy
_atom_site_symmetry_multiplicity
_atom_site_calc_flag
_atom_site_refinement_flags
_atom_site_disorder_assembly
_atom_site_disorder_group
N N 0.2256(2) 0.14125(9) 0.18807(17) 0.0219(7) Uani 1 1 d . . .
C1 C 0.1684(3) 0.10877(11) 0.1723(2) 0.0227(9) Uani 1 1 d . . .
H1 H 0.1898 0.0855 0.1442 0.027 Uiso 1 1 calc R . .
C2 C 0.0796(3) 0.10855(11) 0.1961(2) 0.0239(9) Uani 1 1 d . . .
H2 H 0.0399 0.0851 0.1853 0.029 Uiso 1 1 calc R . .
C3 C 0.0472(3) 0.14271(11) 0.2362(2) 0.0199(8) Uani 1 1 d . . .
C4 C 0.1067(3) 0.17639(11) 0.2496(2) 0.0225(9) Uani 1 1 d . . .
H4 H 0.0858 0.2005 0.2753 0.027 Uiso 1 1 calc R . .
C5 C 0.1958(3) 0.17483(11) 0.2259(2) 0.0234(9) Uani 1 1 d . . .
H5 H 0.2370 0.1978 0.2362 0.028 Uiso 1 1 calc R . .
C6 C 0.3229(3) 0.14004(12) 0.1649(2) 0.0278(9) Uani 1 1 d . . .
H6A H 0.3440 0.1110 0.1637 0.033 Uiso 1 1 calc R . .
H6B H 0.3661 0.1546 0.2085 0.033 Uiso 1 1 calc R . .
C7 C 0.3298(3) 0.15912(13) 0.0823(3) 0.0346(10) Uani 1 1 d . . .
H7 H 0.2967 0.1840 0.0678 0.042 Uiso 1 1 calc R . .
C8 C 0.3810(3) 0.14235(15) 0.0285(3) 0.0442(12) Uani 1 1 d . . .
H8A H 0.4144 0.1174 0.0424 0.053 Uiso 1 1 calc R . .
H8B H 0.3845 0.1551 -0.0243 0.053 Uiso 1 1 calc R . .
O1 O 0.09681(18) 0.18323(8) 0.02060(16) 0.0306(7) Uani 1 1 d . . .
C9 C 0.0394(3) 0.21240(12) 0.0496(2) 0.0282(10) Uani 1 1 d . . .
C10 C -0.0589(3) 0.21159(13) 0.0375(2) 0.0332(10) Uani 1 1 d . . .
H10 H -0.0911 0.1898 0.0062 0.040 Uiso 1 1 calc R . .
C11 C -0.1108(3) 0.24240(14) 0.0707(2) 0.0364(11) Uani 1 1 d . . .
H11 H -0.1782 0.2416 0.0620 0.044 Uiso 1 1 calc R . .
C12 C -0.0655(3) 0.27383(14) 0.1159(3) 0.0389(11) Uani 1 1 d . . .
H12 H -0.1012 0.2948 0.1390 0.047 Uiso 1 1 calc R . .
C13 C 0.0331(3) 0.27505(13) 0.1280(3) 0.0349(10) Uani 1 1 d . . .
H13 H 0.0645 0.2971 0.1589 0.042 Uiso 1 1 calc R . .
C14 C 0.0861(3) 0.24480(12) 0.0959(2) 0.0298(10) Uani 1 1 d . . .
O2 O 0.18344(18) 0.24358(8) 0.10491(16) 0.0316(7) Uani 1 1 d . . .
C15 C 0.2327(3) 0.27612(12) 0.1531(3) 0.0355(10) Uani 1 1 d . . .
H15A H 0.2122 0.2773 0.2098 0.043 Uiso 1 1 calc R . .
H15B H 0.2179 0.3029 0.1250 0.043 Uiso 1 1 calc R . .
C16 C 0.3370(3) 0.26803(12) 0.1602(3) 0.0349(10) Uani 1 1 d . . .
H16A H 0.3539 0.2607 0.1041 0.042 Uiso 1 1 calc R . .
H16B H 0.3716 0.2936 0.1787 0.042 Uiso 1 1 calc R . .
O3 O 0.36723(18) 0.23579(8) 0.21789(15) 0.0278(6) Uani 1 1 d . . .
C17 C 0.3902(3) 0.24929(12) 0.3034(2) 0.0314(10) Uani 1 1 d . . .
H17A H 0.3333 0.2614 0.3237 0.038 Uiso 1 1 calc R . .
H17B H 0.4402 0.2707 0.3067 0.038 Uiso 1 1 calc R . .
C18 C 0.4241(3) 0.21348(12) 0.3568(2) 0.0309(10) Uani 1 1 d . . .
H18A H 0.4737 0.1985 0.3308 0.037 Uiso 1 1 calc R . .
H18B H 0.4524 0.2233 0.4129 0.037 Uiso 1 1 calc R . .
O4 O 0.34720(18) 0.18649(8) 0.36562(15) 0.0302(7) Uani 1 1 d . . .
C19 C 0.3748(3) 0.15335(13) 0.4221(2) 0.0371(11) Uani 1 1 d . . .
H19A H 0.4051 0.1645 0.4765 0.044 Uiso 1 1 calc R . .
H19B H 0.4217 0.1357 0.3984 0.044 Uiso 1 1 calc R . .
C20 C 0.2902(3) 0.12840(13) 0.4360(2) 0.0353(10) Uani 1 1 d . . .
H20A H 0.3026 0.1137 0.4904 0.042 Uiso 1 1 calc R . .
H20B H 0.2349 0.1467 0.4382 0.042 Uiso 1 1 calc R . .
O5 O 0.2699(2) 0.09929(8) 0.36911(15) 0.0328(7) Uani 1 1 d . . .
C21 C 0.1988(3) 0.07156(12) 0.3773(2) 0.0312(10) Uani 1 1 d . . .
C22 C 0.1374(3) 0.07390(13) 0.4375(2) 0.0351(11) Uani 1 1 d . . .
H22 H 0.1442 0.0956 0.4777 0.042 Uiso 1 1 calc R . .
C23 C 0.0659(3) 0.04481(14) 0.4398(3) 0.0392(11) Uani 1 1 d . . .
H23 H 0.0246 0.0465 0.4819 0.047 Uiso 1 1 calc R . .
C24 C 0.0548(3) 0.01373(14) 0.3816(3) 0.0422(12) Uani 1 1 d . . .
H24 H 0.0046 -0.0056 0.3819 0.051 Uiso 1 1 calc R . .
C25 C 0.1180(3) 0.01069(13) 0.3217(3) 0.0399(11) Uani 1 1 d . . .
H25 H 0.1113 -0.0112 0.2820 0.048 Uiso 1 1 calc R . .
C26 C 0.1889(3) 0.03875(13) 0.3196(2) 0.0343(10) Uani 1 1 d . . .
O6 O 0.2544(2) 0.03818(8) 0.26334(17) 0.0373(7) Uani 1 1 d . . .
C27 C 0.2511(4) 0.00323(13) 0.2067(3) 0.0468(12) Uani 1 1 d . . .
H27A H 0.1870 0.0006 0.1747 0.056 Uiso 1 1 calc R . .
H27B H 0.2658 -0.0225 0.2389 0.056 Uiso 1 1 calc R . .
C28 C 0.3226(4) 0.01042(13) 0.1487(3) 0.0444(12) Uani 1 1 d . . .
H28A H 0.3843 0.0168 0.1821 0.053 Uiso 1 1 calc R . .
H28B H 0.3306 -0.0152 0.1169 0.053 Uiso 1 1 calc R . .
O7 O 0.29798(19) 0.04295(8) 0.09105(16) 0.0323(7) Uani 1 1 d . . .
C29 C 0.2363(3) 0.03110(13) 0.0185(3) 0.0413(11) Uani 1 1 d . . .
H29A H 0.1756 0.0209 0.0351 0.050 Uiso 1 1 calc R . .
H29B H 0.2655 0.0085 -0.0107 0.050 Uiso 1 1 calc R . .
C30 C 0.2176(3) 0.06688(13) -0.0395(2) 0.0388(11) Uani 1 1 d . . .
H30A H 0.2781 0.0811 -0.0455 0.047 Uiso 1 1 calc R . .
H30B H 0.1898 0.0571 -0.0957 0.047 Uiso 1 1 calc R . .
O8 O 0.1541(2) 0.09489(8) -0.00753(15) 0.0332(7) Uani 1 1 d . . .
C31 C 0.1209(3) 0.12538(13) -0.0672(2) 0.0355(10) Uani 1 1 d . . .
H31A H 0.0919 0.1119 -0.1197 0.043 Uiso 1 1 calc R . .
H31B H 0.1751 0.1422 -0.0807 0.043 Uiso 1 1 calc R . .
C32 C 0.0498(3) 0.15247(13) -0.0346(2) 0.0331(10) Uani 1 1 d . . .
H32A H 0.0104 0.1661 -0.0821 0.040 Uiso 1 1 calc R . .
H32B H 0.0074 0.1357 -0.0036 0.040 Uiso 1 1 calc R . .
P P 0.70385(9) 0.37859(3) 0.18347(7) 0.0366(3) Uani 1 1 d . . .
F1 F 0.78198(18) 0.40459(7) 0.14386(14) 0.0445(6) Uani 1 1 d . . .
F2 F 0.6251(2) 0.35256(8) 0.22234(16) 0.0610(8) Uani 1 1 d . . .
F3 F 0.6846(2) 0.35218(9) 0.09965(16) 0.0613(8) Uani 1 1 d . . .
F4 F 0.7828(2) 0.34637(9) 0.21961(19) 0.0719(9) Uani 1 1 d . . .
F5 F 0.7238(2) 0.40480(9) 0.26672(16) 0.0708(10) Uani 1 1 d . . .
F6 F 0.6251(2) 0.41036(10) 0.1455(2) 0.0711(9) Uani 1 1 d . . .
C33 C 0.0000 0.4199(3) 0.2500 0.124(5) Uani 1 2 d S . .
O9 O 0.0000 0.4558(3) 0.2500 0.166(4) Uani 1 2 d S . .
C34 C 0.0172(6) 0.3958(3) 0.1717(7) 0.151(4) Uani 1 1 d . . .
H34A H 0.0147 0.4147 0.1237 0.226 Uiso 1 1 calc R . .
H34B H -0.0319 0.3746 0.1599 0.226 Uiso 1 1 calc R . .
H34C H 0.0798 0.3827 0.1810 0.226 Uiso 1 1 calc R . .

loop_
_atom_site_aniso_label
_atom_site_aniso_U_11
_atom_site_aniso_U_22
_atom_site_aniso_U_33
_atom_site_aniso_U_23
_atom_site_aniso_U_13
_atom_site_aniso_U_12
N 0.0258(18) 0.0239(18) 0.0157(16) 0.0022(14) 0.0016(13) 0.0014(15)
C1 0.034(2) 0.020(2) 0.0130(19) 0.0000(16) -0.0014(17) 0.0026(18)
C2 0.031(2) 0.022(2) 0.018(2) 0.0021(16) 0.0029(17) -0.0048(17)
C3 0.027(2) 0.020(2) 0.0122(18) 0.0033(15) 0.0002(15) 0.0031(17)
C4 0.030(2) 0.020(2) 0.018(2) -0.0023(16) 0.0039(17) 0.0017(17)
C5 0.030(2) 0.022(2) 0.018(2) 0.0037(16) -0.0015(17) -0.0026(17)
C6 0.027(2) 0.030(2) 0.028(2) -0.0012(18) 0.0052(17) -0.0007(18)
C7 0.032(2) 0.036(3) 0.035(2) 0.003(2) 0.004(2) -0.002(2)
C8 0.036(3) 0.063(3) 0.034(3) -0.001(2) 0.006(2) -0.002(2)
O1 0.0293(15) 0.0363(16) 0.0248(15) 0.0012(12) -0.0020(12) -0.0067(13)
C9 0.031(2) 0.032(2) 0.021(2) 0.0129(18) 0.0022(18) -0.0003(19)
C10 0.034(3) 0.041(3) 0.023(2) 0.0114(19) -0.0017(19) -0.010(2)
C11 0.031(2) 0.049(3) 0.029(2) 0.015(2) 0.0039(19) 0.007(2)
C12 0.042(3) 0.042(3) 0.033(2) 0.012(2) 0.006(2) 0.010(2)
C13 0.037(3) 0.032(2) 0.035(2) 0.0044(19) 0.001(2) 0.001(2)
C14 0.027(2) 0.033(2) 0.027(2) 0.0084(19) -0.0039(18) -0.0034(19)
O2 0.0308(17) 0.0286(16) 0.0339(16) 0.0012(12) -0.0017(12) -0.0054(12)
C15 0.038(3) 0.023(2) 0.042(3) 0.0052(19) -0.008(2) -0.0044(19)
C16 0.037(3) 0.028(2) 0.038(3) 0.0068(19) 0.000(2) -0.0087(19)
O3 0.0314(15) 0.0251(15) 0.0254(15) -0.0001(12) -0.0021(12) -0.0038(12)
C17 0.033(2) 0.029(2) 0.032(2) -0.0066(19) 0.0033(19) -0.0033(18)
C18 0.031(2) 0.036(2) 0.024(2) -0.0073(18) 0.0008(17) -0.0029(19)
O4 0.0342(16) 0.0321(16) 0.0240(15) 0.0033(12) 0.0029(12) 0.0002(13)
C19 0.044(3) 0.044(3) 0.022(2) 0.005(2) 0.0003(19) 0.004(2)
C20 0.052(3) 0.040(3) 0.015(2) 0.0020(19) 0.0063(19) 0.005(2)
O5 0.0450(17) 0.0339(16) 0.0212(15) 0.0015(12) 0.0111(12) 0.0021(14)
C21 0.043(3) 0.031(2) 0.020(2) 0.0123(18) 0.0043(19) 0.009(2)
C22 0.044(3) 0.039(3) 0.022(2) 0.0136(19) 0.007(2) 0.013(2)
C23 0.043(3) 0.046(3) 0.030(2) 0.021(2) 0.009(2) 0.013(2)
C24 0.040(3) 0.044(3) 0.042(3) 0.025(2) 0.001(2) 0.002(2)
C25 0.054(3) 0.036(3) 0.028(2) 0.012(2) 0.000(2) -0.001(2)
C26 0.048(3) 0.035(3) 0.022(2) 0.0126(19) 0.011(2) 0.007(2)
O6 0.0588(19) 0.0269(16) 0.0288(16) 0.0029(12) 0.0159(14) 0.0035(14)
C27 0.074(4) 0.024(2) 0.045(3) -0.002(2) 0.018(3) 0.004(2)
C28 0.067(3) 0.028(2) 0.040(3) -0.003(2) 0.013(2) 0.014(2)
O7 0.0423(17) 0.0300(16) 0.0246(15) -0.0055(12) 0.0039(13) 0.0034(13)
C29 0.061(3) 0.034(3) 0.029(2) -0.007(2) 0.005(2) -0.005(2)
C30 0.058(3) 0.037(3) 0.022(2) -0.0050(19) 0.005(2) -0.008(2)
O8 0.0492(18) 0.0335(16) 0.0168(14) 0.0006(12) 0.0041(12) -0.0024(14)
C31 0.043(3) 0.042(3) 0.020(2) 0.0043(19) -0.0013(19) -0.011(2)
C32 0.032(2) 0.043(3) 0.023(2) 0.0046(19) -0.0047(18) -0.011(2)
P 0.0569(8) 0.0314(6) 0.0217(6) -0.0023(5) 0.0057(5) -0.0126(6)
F1 0.0549(16) 0.0482(15) 0.0302(13) 0.0008(11) 0.0043(11) -0.0167(12)
F2 0.093(2) 0.0505(17) 0.0456(16) -0.0087(13) 0.0317(15) -0.0327(16)
F3 0.078(2) 0.073(2) 0.0343(15) -0.0222(14) 0.0121(14) -0.0351(16)
F4 0.087(2) 0.0531(18) 0.072(2) 0.0210(16) -0.0026(17) 0.0030(16)
F5 0.126(3) 0.0600(19) 0.0302(15) -0.0166(13) 0.0258(16) -0.0412(18)
F6 0.064(2) 0.072(2) 0.080(2) 0.0205(17) 0.0217(17) 0.0072(16)
C33 0.067(7) 0.050(6) 0.234(16) 0.000 -0.066(8) 0.000
O9 0.165(8) 0.070(5) 0.234(11) 0.000 -0.091(8) 0.000
C34 0.082(6) 0.134(8) 0.229(11) -0.088(8) -0.005(6) 0.014(5)

loop_
_atom_type_symbol
_atom_type_description
_atom_type_scat_dispersion_real
_atom_type_scat_dispersion_imag
_atom_type_scat_source
C C 0.0033 0.0016 'International Tables Vol C Tables 4.2.6.8 and 6.1.1.4'
H H 0.0000 0.0000 'International Tables Vol C Tables 4.2.6.8 and 6.1.1.4'
N N 0.0061 0.0033 'International Tables Vol C Tables 4.2.6.8 and 6.1.1.4'
O O 0.0106 0.0060 'International Tables Vol C Tables 4.2.6.8 and 6.1.1.4'
F F 0.0171 0.0103 'International Tables Vol C Tables 4.2.6.8 and 6.1.1.4'
P P 0.1023 0.0942 'International Tables Vol C Tables 4.2.6.8 and 6.1.1.4'

loop_
_geom_angle_atom_site_label_1
_geom_angle_atom_site_label_2
_geom_angle_atom_site_label_3
_geom_angle
_geom_angle_site_symmetry_1
_geom_angle_site_symmetry_3
_geom_angle_publ_flag
C1 N C5 120.5(3) . . ?
C1 N C6 119.9(3) . . ?
C5 N C6 119.6(3) . . ?
N C1 C2 120.9(3) . . ?
N C1 H1 119.5 . . ?
C2 C1 H1 119.5 . . ?
C1 C2 C3 119.8(3) . . ?
C1 C2 H2 120.1 . . ?
C3 C2 H2 120.1 . . ?
C4 C3 C2 118.2(3) . . ?
C4 C3 C3 121.2(2) . 2 ?
C2 C3 C3 120.6(2) . 2 ?
C5 C4 C3 119.8(3) . . ?
C5 C4 H4 120.1 . . ?
C3 C4 H4 120.1 . . ?
N C5 C4 120.8(3) . . ?
N C5 H5 119.6 . . ?
C4 C5 H5 119.6 . . ?
N C6 C7 112.7(3) . . ?
N C6 H6A 109.0 . . ?
C7 C6 H6A 109.0 . . ?
N C6 H6B 109.0 . . ?
C7 C6 H6B 109.0 . . ?
H6A C6 H6B 107.8 . . ?
C8 C7 C6 121.4(4) . . ?
C8 C7 H7 119.3 . . ?
C6 C7 H7 119.3 . . ?
C7 C8 H8A 120.0 . . ?
C7 C8 H8B 120.0 . . ?
H8A C8 H8B 120.0 . . ?
C9 O1 C32 116.0(3) . . ?
O1 C9 C10 125.0(4) . . ?
O1 C9 C14 115.8(3) . . ?
C10 C9 C14 119.2(4) . . ?
C9 C10 C11 120.5(4) . . ?
C9 C10 H10 119.8 . . ?
C11 C10 H10 119.8 . . ?
C12 C11 C10 120.4(4) . . ?
C12 C11 H11 119.8 . . ?
C10 C11 H11 119.8 . . ?
C11 C12 C13 119.6(4) . . ?
C11 C12 H12 120.2 . . ?
C13 C12 H12 120.2 . . ?
C14 C13 C12 121.1(4) . . ?
C14 C13 H13 119.4 . . ?
C12 C13 H13 119.4 . . ?
O2 C14 C13 124.9(4) . . ?
O2 C14 C9 115.9(4) . . ?
C13 C14 C9 119.2(4) . . ?
C14 O2 C15 116.8(3) . . ?
O2 C15 C16 108.8(3) . . ?
O2 C15 H15A 109.9 . . ?
C16 C15 H15A 109.9 . . ?
O2 C15 H15B 109.9 . . ?
C16 C15 H15B 109.9 . . ?
H15A C15 H15B 108.3 . . ?
O3 C16 C15 113.1(3) . . ?
O3 C16 H16A 109.0 . . ?
C15 C16 H16A 109.0 . . ?
O3 C16 H16B 109.0 . . ?
C15 C16 H16B 109.0 . . ?
H16A C16 H16B 107.8 . . ?
C16 O3 C17 114.1(3) . . ?
O3 C17 C18 109.2(3) . . ?
O3 C17 H17A 109.8 . . ?
C18 C17 H17A 109.8 . . ?
O3 C17 H17B 109.8 . . ?
C18 C17 H17B 109.8 . . ?
H17A C17 H17B 108.3 . . ?
O4 C18 C17 110.1(3) . . ?
O4 C18 H18A 109.6 . . ?
C17 C18 H18A 109.6 . . ?
O4 C18 H18B 109.6 . . ?
C17 C18 H18B 109.6 . . ?
H18A C18 H18B 108.2 . . ?
C18 O4 C19 112.0(3) . . ?
O4 C19 C20 110.0(3) . . ?
O4 C19 H19A 109.7 . . ?
C20 C19 H19A 109.7 . . ?
O4 C19 H19B 109.7 . . ?
C20 C19 H19B 109.7 . . ?
H19A C19 H19B 108.2 . . ?
O5 C20 C19 109.7(3) . . ?
O5 C20 H20A 109.7 . . ?
C19 C20 H20A 109.7 . . ?
O5 C20 H20B 109.7 . . ?
C19 C20 H20B 109.7 . . ?
H20A C20 H20B 108.2 . . ?
C21 O5 C20 116.3(3) . . ?
O5 C21 C22 124.6(4) . . ?
O5 C21 C26 116.6(3) . . ?
C22 C21 C26 118.8(4) . . ?
C21 C22 C23 120.6(4) . . ?
C21 C22 H22 119.7 . . ?
C23 C22 H22 119.7 . . ?
C24 C23 C22 120.2(4) . . ?
C24 C23 H23 119.9 . . ?
C22 C23 H23 119.9 . . ?
C23 C24 C25 119.5(4) . . ?
C23 C24 H24 120.2 . . ?
C25 C24 H24 120.2 . . ?
C26 C25 C24 120.7(4) . . ?
C26 C25 H25 119.7 . . ?
C24 C25 H25 119.7 . . ?
C25 C26 O6 124.8(4) . . ?
C25 C26 C21 120.2(4) . . ?
O6 C26 C21 115.0(4) . . ?
C26 O6 C27 116.8(3) . . ?
O6 C27 C28 107.5(4) . . ?
O6 C27 H27A 110.2 . . ?
C28 C27 H27A 110.2 . . ?
O6 C27 H27B 110.2 . . ?
C28 C27 H27B 110.2 . . ?
H27A C27 H27B 108.5 . . ?
O7 C28 C27 113.3(4) . . ?
O7 C28 H28A 108.9 . . ?
C27 C28 H28A 108.9 . . ?
O7 C28 H28B 108.9 . . ?
C27 C28 H28B 108.9 . . ?
H28A C28 H28B 107.7 . . ?
C28 O7 C29 114.1(3) . . ?
O7 C29 C30 110.0(3) . . ?
O7 C29 H29A 109.7 . . ?
C30 C29 H29A 109.7 . . ?
O7 C29 H29B 109.7 . . ?
C30 C29 H29B 109.7 . . ?
H29A C29 H29B 108.2 . . ?
O8 C30 C29 110.2(3) . . ?
O8 C30 H30A 109.6 . . ?
C29 C30 H30A 109.6 . . ?
O8 C30 H30B 109.6 . . ?
C29 C30 H30B 109.6 . . ?
H30A C30 H30B 108.1 . . ?
C31 O8 C30 112.0(3) . . ?
O8 C31 C32 111.0(3) . . ?
O8 C31 H31A 109.4 . . ?
C32 C31 H31A 109.4 . . ?
O8 C31 H31B 109.4 . . ?
C32 C31 H31B 109.4 . . ?
H31A C31 H31B 108.0 . . ?
O1 C32 C31 110.1(3) . . ?
O1 C32 H32A 109.6 . . ?
C31 C32 H32A 109.6 . . ?
O1 C32 H32B 109.6 . . ?
C31 C32 H32B 109.6 . . ?
H32A C32 H32B 108.2 . . ?
F5 P F6 90.91(19) . . ?
F5 P F4 90.23(18) . . ?
F6 P F4 178.82(19) . . ?
F5 P F3 179.6(2) . . ?
F6 P F3 89.38(18) . . ?
F4 P F3 89.48(17) . . ?
F5 P F1 89.57(14) . . ?
F6 P F1 89.74(15) . . ?
F4 P F1 89.97(16) . . ?
F3 P F1 90.15(14) . . ?
F5 P F2 90.82(15) . . ?
F6 P F2 89.96(17) . . ?
F4 P F2 90.32(17) . . ?
F3 P F2 89.46(14) . . ?
F1 P F2 179.51(16) . . ?
O9 C33 C34 120.8(5) . 2 ?
O9 C33 C34 120.8(5) . . ?
C34 C33 C34 118.4(11) 2 . ?
C33 C34 H34A 109.5 . . ?
C33 C34 H34B 109.5 . . ?
H34A C34 H34B 109.5 . . ?
C33 C34 H34C 109.5 . . ?
H34A C34 H34C 109.5 . . ?
H34B C34 H34C 109.5 . . ?

loop_
_geom_bond_atom_site_label_1
_geom_bond_atom_site_label_2
_geom_bond_distance
_geom_bond_site_symmetry_2
_geom_bond_publ_flag
N C1 1.335(5) . ?
N C5 1.342(5) . ?
N C6 1.476(5) . ?
C1 C2 1.363(5) . ?
C1 H1 0.9500 . ?
C2 C3 1.388(5) . ?
C2 H2 0.9500 . ?
C3 C4 1.382(5) . ?
C3 C3 1.465(7) 2 ?
C4 C5 1.367(5) . ?
C4 H4 0.9500 . ?
C5 H5 0.9500 . ?
C6 C7 1.477(5) . ?
C6 H6A 0.9900 . ?
C6 H6B 0.9900 . ?
C7 C8 1.314(6) . ?
C7 H7 0.9500 . ?
C8 H8A 0.9500 . ?
C8 H8B 0.9500 . ?
O1 C9 1.369(5) . ?
O1 C32 1.441(5) . ?
C9 C10 1.384(6) . ?
C9 C14 1.404(6) . ?
C10 C11 1.388(6) . ?
C10 H10 0.9500 . ?
C11 C12 1.364(6) . ?
C11 H11 0.9500 . ?
C12 C13 1.390(6) . ?
C12 H12 0.9500 . ?
C13 C14 1.376(6) . ?
C13 H13 0.9500 . ?
C14 O2 1.372(5) . ?
O2 C15 1.437(5) . ?
C15 C16 1.494(6) . ?
C15 H15A 0.9900 . ?
C15 H15B 0.9900 . ?
C16 O3 1.426(5) . ?
C16 H16A 0.9900 . ?
C16 H16B 0.9900 . ?
O3 C17 1.436(4) . ?
C17 C18 1.487(6) . ?
C17 H17A 0.9900 . ?
C17 H17B 0.9900 . ?
C18 O4 1.421(5) . ?
C18 H18A 0.9900 . ?
C18 H18B 0.9900 . ?
O4 C19 1.429(5) . ?
C19 C20 1.488(6) . ?
C19 H19A 0.9900 . ?
C19 H19B 0.9900 . ?
C20 O5 1.431(5) . ?
C20 H20A 0.9900 . ?
C20 H20B 0.9900 . ?
O5 C21 1.371(5) . ?
C21 C22 1.382(6) . ?
C21 C26 1.406(6) . ?
C22 C23 1.391(6) . ?
C22 H22 0.9500 . ?
C23 C24 1.370(6) . ?
C23 H23 0.9500 . ?
C24 C25 1.398(6) . ?
C24 H24 0.9500 . ?
C25 C26 1.361(6) . ?
C25 H25 0.9500 . ?
C26 O6 1.376(5) . ?
O6 C27 1.450(5) . ?
C27 C28 1.479(6) . ?
C27 H27A 0.9900 . ?
C27 H27B 0.9900 . ?
C28 O7 1.418(5) . ?
C28 H28A 0.9900 . ?
C28 H28B 0.9900 . ?
O7 C29 1.418(5) . ?
C29 C30 1.490(6) . ?
C29 H29A 0.9900 . ?
C29 H29B 0.9900 . ?
C30 O8 1.421(5) . ?
C30 H30A 0.9900 . ?
C30 H30B 0.9900 . ?
O8 C31 1.415(5) . ?
C31 C32 1.484(6) . ?
C31 H31A 0.9900 . ?
C31 H31B 0.9900 . ?
C32 H32A 0.9900 . ?
C32 H32B 0.9900 . ?
P F5 1.578(3) . ?
P F6 1.584(3) . ?
P F4 1.588(3) . ?
P F3 1.588(3) . ?
P F1 1.589(3) . ?
P F2 1.590(3) . ?
C33 O9 1.165(11) . ?
C33 C34 1.525(9) 2 ?
C33 C34 1.525(9) . ?
C34 H34A 0.9800 . ?
C34 H34B 0.9800 . ?
C34 H34C 0.9800 . ?

loop_
_geom_torsion_atom_site_label_1
_geom_torsion_atom_site_label_2
_geom_torsion_atom_site_label_3
_geom_torsion_atom_site_label_4
_geom_torsion
_geom_torsion_site_symmetry_1
_geom_torsion_site_symmetry_2
_geom_torsion_site_symmetry_3
_geom_torsion_site_symmetry_4
_geom_torsion_publ_flag
C5 N C1 C2 -1.7(5) . . . . ?
C6 N C1 C2 177.4(3) . . . . ?
N C1 C2 C3 0.9(5) . . . . ?
C1 C2 C3 C4 0.9(5) . . . . ?
C1 C2 C3 C3 -178.7(4) . . . 2 ?
C2 C3 C4 C5 -2.0(5) . . . . ?
C3 C3 C4 C5 177.6(4) 2 . . . ?
C1 N C5 C4 0.6(5) . . . . ?
C6 N C5 C4 -178.5(3) . . . . ?
C3 C4 C5 N 1.3(5) . . . . ?
C1 N C6 C7 95.6(4) . . . . ?
C5 N C6 C7 -85.3(4) . . . . ?
N C6 C7 C8 -138.3(4) . . . . ?
C32 O1 C9 C10 7.6(5) . . . . ?
C32 O1 C9 C14 -173.4(3) . . . . ?
O1 C9 C10 C11 178.9(3) . . . . ?
C14 C9 C10 C11 0.0(5) . . . . ?
C9 C10 C11 C12 -0.1(6) . . . . ?
C10 C11 C12 C13 0.5(6) . . . . ?
C11 C12 C13 C14 -0.8(6) . . . . ?
C12 C13 C14 O2 -179.9(4) . . . . ?
C12 C13 C14 C9 0.6(6) . . . . ?
O1 C9 C14 O2 1.2(5) . . . . ?
C10 C9 C14 O2 -179.8(3) . . . . ?
O1 C9 C14 C13 -179.2(3) . . . . ?
C10 C9 C14 C13 -0.2(5) . . . . ?
C13 C14 O2 C15 1.3(5) . . . . ?
C9 C14 O2 C15 -179.1(3) . . . . ?
C14 O2 C15 C16 176.5(3) . . . . ?
O2 C15 C16 O3 -74.6(4) . . . . ?
C15 C16 O3 C17 -87.4(4) . . . . ?
C16 O3 C17 C18 -177.9(3) . . . . ?
O3 C17 C18 O4 -71.0(4) . . . . ?
C17 C18 O4 C19 -175.2(3) . . . . ?
C18 O4 C19 C20 174.3(3) . . . . ?
O4 C19 C20 O5 83.0(4) . . . . ?
C19 C20 O5 C21 174.3(3) . . . . ?
C20 O5 C21 C22 10.4(5) . . . . ?
C20 O5 C21 C26 -169.7(3) . . . . ?
O5 C21 C22 C23 178.5(3) . . . . ?
C26 C21 C22 C23 -1.4(6) . . . . ?
C21 C22 C23 C24 -0.8(6) . . . . ?
C22 C23 C24 C25 2.2(6) . . . . ?
C23 C24 C25 C26 -1.4(6) . . . . ?
C24 C25 C26 O6 179.8(4) . . . . ?
C24 C25 C26 C21 -0.7(6) . . . . ?
O5 C21 C26 C25 -177.7(3) . . . . ?
C22 C21 C26 C25 2.1(6) . . . . ?
O5 C21 C26 O6 1.8(5) . . . . ?
C22 C21 C26 O6 -178.3(3) . . . . ?
C25 C26 O6 C27 -4.9(6) . . . . ?
C21 C26 O6 C27 175.6(3) . . . . ?
C26 O6 C27 C28 176.2(3) . . . . ?
O6 C27 C28 O7 -69.5(5) . . . . ?
C27 C28 O7 C29 -83.8(4) . . . . ?
C28 O7 C29 C30 -177.9(3) . . . . ?
O7 C29 C30 O8 -74.7(4) . . . . ?
C29 C30 O8 C31 -169.3(3) . . . . ?
C30 O8 C31 C32 176.1(3) . . . . ?
C9 O1 C32 C31 174.7(3) . . . . ?
O8 C31 C32 O1 80.6(4) . . . . ?

loop_
_platon_squeeze_void_nr
_platon_squeeze_void_average_x
_platon_squeeze_void_average_y
_platon_squeeze_void_average_z
_platon_squeeze_void_volume
_platon_squeeze_void_count_electrons
_platon_squeeze_void_content
1 0.000 0.500 0.756 284 76 '2 (C3 H6 O), 0.5 (C2 H3 N), 0.5 (H2 O)'
2 0.500 0.000 0.884 284 76 '2 (C3 H6 O), 0.5 (C2 H3 N), 0.5 (H2 O)'
